data_4121547
loop_
_publ_author_name
'Company, Anna'
'Sabenya, Gerard'
'Gonz\'alez-B\'ejar, Mar\'ia'
'G\'omez, Laura'
'Cl\'emancey, Martin'
'Blondin, Genevi\`eve'
'Jasniewski, Andrew J.'
'Puri, Mayank'
'Browne, Wesley R.'
'Latour, Jean-Marc'
'Que, Jr, Lawrence'
'Costas, Miquel'
'P\'erez-Prieto, Julia'
'Lloret-Fillol, Julio'

_publ_section_title
;
 Triggering the Generation of an Iron(IV)-Oxo Compound and Its Reactivity
 toward Sulfides by Ru(II) Photocatalysis.
;
_journal_issue 12
_journal_name_full 'Journal of the American Chemical Society'
_journal_page_first 4624
_journal_page_last 4633
_journal_paper_doi 10.1021/ja412059c
_journal_volume 136
_journal_year 2014
_chemical_formula_moiety 'C21 H30 Fe N6, 2(C F3 O3 S)'
_chemical_formula_sum 'C23 H30 F6 Fe N6 O6 S2'
_chemical_formula_weight 720.50
_chemical_name_systematic
;
 ?
;
_space_group_crystal_system triclinic
_space_group_IT_number 2
_space_group_name_Hall '-P 1'
_space_group_name_H-M_alt 'P -1'
_symmetry_space_group_name_Hall '-P 1'
_symmetry_space_group_name_H-M 'P -1'
_atom_sites_solution_hydrogens geom
_audit_creation_method SHELXL-2013
_cell_angle_alpha 70.642(8)
_cell_angle_beta 88.410(9)
_cell_angle_gamma 86.803(9)
_cell_formula_units_Z 4
_cell_length_a 11.183(5)
_cell_length_b 16.059(8)
_cell_length_c 17.358(8)
_cell_measurement_temperature 100(2)
_cell_volume 2936(2)
_computing_cell_refinement 'BRUKER SMART'
_computing_data_collection 'BRUKER SMART'
_computing_data_reduction 'BRUKER SAINT'
_computing_molecular_graphics 'BRUKER Shelxtl'
_computing_publication_material 'BRUKER Shelxtl'
_computing_structure_refinement 'SHELXL-2013 (Sheldrick, 2013)'
_computing_structure_solution 'BRUKER Shelxtl'
_diffrn_ambient_temperature 100(2)
_diffrn_measured_fraction_theta_full 0.995
_diffrn_measured_fraction_theta_max 0.954
_diffrn_radiation_type MoK\a
_diffrn_radiation_wavelength 0.71073
_diffrn_reflns_av_R_equivalents 0.0750
_diffrn_reflns_av_unetI/netI 0.0820
_diffrn_reflns_Laue_measured_fraction_full 0.995
_diffrn_reflns_Laue_measured_fraction_max 0.954
_diffrn_reflns_limit_h_max 14
_diffrn_reflns_limit_h_min -14
_diffrn_reflns_limit_k_max 21
_diffrn_reflns_limit_k_min -21
_diffrn_reflns_limit_l_max 23
_diffrn_reflns_limit_l_min -23
_diffrn_reflns_number 45423
_diffrn_reflns_point_group_measured_fraction_full 0.995
_diffrn_reflns_point_group_measured_fraction_max 0.954
_diffrn_reflns_theta_full 25.242
_diffrn_reflns_theta_max 28.641
_diffrn_reflns_theta_min 2.113
_exptl_absorpt_coefficient_mu 0.744
_exptl_absorpt_correction_T_max 1.0
_exptl_absorpt_correction_T_min 0.88368
_exptl_absorpt_correction_type empirical
_exptl_absorpt_process_details 'SADABS v2.10 BRUKER 2001'
_exptl_crystal_colour orange
_exptl_crystal_density_diffrn 1.630
_exptl_crystal_description prism
_exptl_crystal_F_000 1480
_exptl_crystal_size_max 0.4
_exptl_crystal_size_mid 0.4
_exptl_crystal_size_min 0.2
_refine_diff_density_max 0.596
_refine_diff_density_min -0.608
_refine_diff_density_rms 0.120
_refine_ls_extinction_method none
_refine_ls_goodness_of_fit_ref 0.951
_refine_ls_hydrogen_treatment constr
_refine_ls_matrix_type full
_refine_ls_number_parameters 797
_refine_ls_number_reflns 14395
_refine_ls_number_restraints 0
_refine_ls_restrained_S_all 0.951
_refine_ls_R_factor_all 0.0770
_refine_ls_R_factor_gt 0.0478
_refine_ls_shift/su_max 0.001
_refine_ls_shift/su_mean 0.000
_refine_ls_structure_factor_coef Fsqd
_refine_ls_weighting_details 'w=1/[\s^2^(Fo^2^)+(0.0772P)^2^] where P=(Fo^2^+2Fc^2^)/3'
_refine_ls_weighting_scheme calc
_refine_ls_wR_factor_gt 0.1227
_refine_ls_wR_factor_ref 0.1429
_reflns_Friedel_coverage 0.000
_reflns_number_gt 9761
_reflns_number_total 14395
_reflns_threshold_expression 'I > 2\s(I)'
_cod_data_source_file ja412059c_si_001.cif
_cod_data_source_block '[Fe(MePy2tacn)(CH3CN)](OTf)2'
_cod_database_code 4121547
_shelx_space_group_comment
;
The symmetry employed for this shelxl refinement is uniquely defined
by the following loop, which should always be used as a source of
symmetry information in preference to the above space-group names.
They are only intended as comments.
;
_shelxl_version_number 2013-3

loop_
_space_group_symop_operation_xyz
'x, y, z'
'-x, -y, -z'

loop_
_atom_site_label
_atom_site_type_symbol
_atom_site_fract_x
_atom_site_fract_y
_atom_site_fract_z
_atom_site_U_iso_or_equiv
_atom_site_adp_type
_atom_site_occupancy
_atom_site_site_symmetry_order
_atom_site_calc_flag
_atom_site_refinement_flags_posn
_atom_site_refinement_flags_adp
Fe1 Fe 0.25351(3) 0.07249(2) 0.19987(2) 0.01223(9) Uani 1 1 d . .
N1 N 0.14308(18) 0.01304(13) 0.28909(12) 0.0163(4) Uani 1 1 d . .
N2 N 0.37521(17) 0.03246(13) 0.28791(12) 0.0166(4) Uani 1 1 d . .
N3 N 0.30759(18) -0.03892(12) 0.17330(12) 0.0163(4) Uani 1 1 d . .
N4 N 0.38789(17) 0.12931(13) 0.12691(12) 0.0155(4) Uani 1 1 d . .
N5 N 0.22637(17) 0.19177(13) 0.21008(12) 0.0149(4) Uani 1 1 d . .
N6 N 0.13441(18) 0.10657(13) 0.11533(12) 0.0162(4) Uani 1 1 d . .
C1 C 0.0310(2) -0.01273(15) 0.28426(15) 0.0190(5) Uani 1 1 d . .
H1A H -0.0016 -0.0013 0.2329 0.023 Uiso 1 1 calc R U
C2 C -0.0368(2) -0.05508(17) 0.35197(16) 0.0256(6) Uani 1 1 d . .
H2A H -0.1135 -0.0716 0.3462 0.031 Uiso 1 1 calc R U
C3 C 0.0112(2) -0.07259(18) 0.42886(17) 0.0305(6) Uani 1 1 d . .
H3A H -0.0328 -0.1007 0.4756 0.037 Uiso 1 1 calc R U
C4 C 0.1255(2) -0.04736(18) 0.43445(16) 0.0277(6) Uani 1 1 d . .
H4A H 0.1597 -0.0588 0.4854 0.033 Uiso 1 1 calc R U
C5 C 0.1891(2) -0.00523(16) 0.36478(15) 0.0195(5) Uani 1 1 d . .
C6 C 0.3111(2) 0.02840(17) 0.36524(14) 0.0206(5) Uani 1 1 d . .
H6A H 0.3042 0.0868 0.3704 0.025 Uiso 1 1 calc R U
H6B H 0.3559 -0.0106 0.4115 0.025 Uiso 1 1 calc R U
C7 C 0.4301(2) -0.05684(16) 0.29337(15) 0.0216(5) Uani 1 1 d . .
H7A H 0.4404 -0.0926 0.3503 0.026 Uiso 1 1 calc R U
H7B H 0.5084 -0.0502 0.2672 0.026 Uiso 1 1 calc R U
C8 C 0.3508(2) -0.10280(15) 0.25220(15) 0.0209(5) Uani 1 1 d . .
H8A H 0.3957 -0.1519 0.2425 0.025 Uiso 1 1 calc R U
H8B H 0.2830 -0.1259 0.2874 0.025 Uiso 1 1 calc R U
C9 C 0.2136(2) -0.08042(16) 0.14123(15) 0.0218(5) Uani 1 1 d . .
H9A H 0.2434 -0.1373 0.1402 0.033 Uiso 1 1 calc R U
H9B H 0.1928 -0.0434 0.0869 0.033 Uiso 1 1 calc R U
H9C H 0.1439 -0.0873 0.1759 0.033 Uiso 1 1 calc R U
C10 C 0.4095(2) -0.01621(16) 0.11250(15) 0.0205(5) Uani 1 1 d . .
H10A H 0.4035 -0.0479 0.0740 0.025 Uiso 1 1 calc R U
H10B H 0.4850 -0.0345 0.1408 0.025 Uiso 1 1 calc R U
C11 C 0.4067(2) 0.08219(16) 0.06673(14) 0.0182(5) Uani 1 1 d . .
H11A H 0.4817 0.0981 0.0375 0.022 Uiso 1 1 calc R U
H11B H 0.3423 0.0985 0.0275 0.022 Uiso 1 1 calc R U
C12 C 0.4997(2) 0.12192(16) 0.17642(15) 0.0191(5) Uani 1 1 d . .
H12A H 0.5392 0.1775 0.1577 0.023 Uiso 1 1 calc R U
H12B H 0.5547 0.0765 0.1686 0.023 Uiso 1 1 calc R U
C13 C 0.4683(2) 0.09903(16) 0.26674(15) 0.0205(5) Uani 1 1 d . .
H13A H 0.5391 0.0754 0.2994 0.025 Uiso 1 1 calc R U
H13B H 0.4386 0.1517 0.2781 0.025 Uiso 1 1 calc R U
C14 C 0.3486(2) 0.22359(15) 0.08824(14) 0.0172(5) Uani 1 1 d . .
H14A H 0.2947 0.2299 0.0436 0.021 Uiso 1 1 calc R U
H14B H 0.4174 0.2586 0.0666 0.021 Uiso 1 1 calc R U
C15 C 0.2858(2) 0.25482(15) 0.15221(14) 0.0173(5) Uani 1 1 d . .
C16 C 0.2881(2) 0.34123(16) 0.15164(15) 0.0208(5) Uani 1 1 d . .
H16A H 0.3331 0.3822 0.1127 0.025 Uiso 1 1 calc R U
C17 C 0.2215(2) 0.36546(17) 0.21071(16) 0.0236(6) Uani 1 1 d . .
H17A H 0.2211 0.4230 0.2118 0.028 Uiso 1 1 calc R U
C18 C 0.1565(2) 0.30287(17) 0.26738(16) 0.0248(6) Uani 1 1 d . .
H18A H 0.1096 0.3180 0.3063 0.030 Uiso 1 1 calc R U
C19 C 0.1615(2) 0.21681(17) 0.26584(15) 0.0210(5) Uani 1 1 d . .
H19A H 0.1182 0.1748 0.3049 0.025 Uiso 1 1 calc R U
C20 C 0.0641(2) 0.12824(16) 0.06552(15) 0.0197(5) Uani 1 1 d . .
C21 C -0.0251(2) 0.15598(18) 0.00141(15) 0.0268(6) Uani 1 1 d . .
H21A H -0.1036 0.1460 0.0253 0.040 Uiso 1 1 calc R U
H21B H -0.0116 0.1225 -0.0350 0.040 Uiso 1 1 calc R U
H21C H -0.0188 0.2177 -0.0284 0.040 Uiso 1 1 calc R U
Fe1A Fe 0.75148(3) 0.43059(2) 0.30047(2) 0.01221(9) Uani 1 1 d . .
N1A N 0.76909(17) 0.31403(13) 0.28387(12) 0.0153(4) Uani 1 1 d . .
N2A N 0.63123(17) 0.37025(13) 0.38400(12) 0.0155(4) Uani 1 1 d . .
N3A N 0.71311(17) 0.53850(12) 0.33562(12) 0.0157(4) Uani 1 1 d . .
N4A N 0.61373(18) 0.47504(13) 0.22473(12) 0.0168(4) Uani 1 1 d . .
N5A N 0.84685(18) 0.49257(13) 0.20408(12) 0.0168(4) Uani 1 1 d . .
N6A N 0.88284(17) 0.39205(12) 0.37529(12) 0.0151(4) Uani 1 1 d . .
C1A C 0.8192(2) 0.29206(17) 0.22171(15) 0.0215(5) Uani 1 1 d . .
H1 H 0.8532 0.3360 0.1787 0.026 Uiso 1 1 calc R U
C2A C 0.8228(2) 0.20645(18) 0.21868(17) 0.0270(6) Uani 1 1 d . .
H2 H 0.8583 0.1939 0.1744 0.032 Uiso 1 1 calc R U
C3A C 0.7734(2) 0.14085(18) 0.28181(17) 0.0265(6) Uani 1 1 d . .
H3 H 0.7746 0.0833 0.2808 0.032 Uiso 1 1 calc R U
C4A C 0.7216(2) 0.16157(17) 0.34725(16) 0.0232(6) Uani 1 1 d . .
H4 H 0.6872 0.1182 0.3905 0.028 Uiso 1 1 calc R U
C5A C 0.7221(2) 0.24805(16) 0.34700(15) 0.0180(5) Uani 1 1 d . .
C6A C 0.6720(2) 0.27591(15) 0.41650(15) 0.0188(5) Uani 1 1 d . .
H5 H 0.6054 0.2402 0.4420 0.023 Uiso 1 1 calc R U
H6 H 0.7331 0.2676 0.4573 0.023 Uiso 1 1 calc R U
C7A C 0.6298(2) 0.41376(16) 0.44779(14) 0.0192(5) Uani 1 1 d . .
H7 H 0.7013 0.3953 0.4807 0.023 Uiso 1 1 calc R U
H8 H 0.5606 0.3968 0.4833 0.023 Uiso 1 1 calc R U
C8A C 0.6250(2) 0.51313(16) 0.40606(15) 0.0199(5) Uani 1 1 d . .
H9 H 0.5447 0.5332 0.3861 0.024 Uiso 1 1 calc R U
H10 H 0.6436 0.5418 0.4451 0.024 Uiso 1 1 calc R U
C9A C 0.8179(2) 0.57791(16) 0.35892(15) 0.0211(5) Uani 1 1 d . .
H11 H 0.7929 0.6332 0.3658 0.032 Uiso 1 1 calc R U
H12 H 0.8781 0.5876 0.3168 0.032 Uiso 1 1 calc R U
H13 H 0.8502 0.5383 0.4093 0.032 Uiso 1 1 calc R U
C10A C 0.6558(2) 0.60552(15) 0.26364(15) 0.0202(5) Uani 1 1 d . .
H10C H 0.7161 0.6303 0.2223 0.024 Uiso 1 1 calc R U
H10D H 0.6176 0.6531 0.2797 0.024 Uiso 1 1 calc R U
C11A C 0.5636(2) 0.56240(16) 0.22926(15) 0.0216(6) Uani 1 1 d . .
H11C H 0.4925 0.5532 0.2638 0.026 Uiso 1 1 calc R U
H11D H 0.5409 0.6010 0.1751 0.026 Uiso 1 1 calc R U
C12A C 0.5223(2) 0.40735(16) 0.25210(14) 0.0199(5) Uani 1 1 d . .
H12C H 0.5467 0.3563 0.2363 0.024 Uiso 1 1 calc R U
H12D H 0.4461 0.4314 0.2267 0.024 Uiso 1 1 calc R U
C13A C 0.5094(2) 0.38008(16) 0.34454(15) 0.0196(5) Uani 1 1 d . .
H13C H 0.4597 0.4243 0.3589 0.024 Uiso 1 1 calc R U
H13D H 0.4703 0.3244 0.3650 0.024 Uiso 1 1 calc R U
C14A C 0.6607(2) 0.48511(17) 0.14115(14) 0.0216(5) Uani 1 1 d . .
H14C H 0.6099 0.5277 0.1009 0.026 Uiso 1 1 calc R U
H14D H 0.6599 0.4290 0.1316 0.026 Uiso 1 1 calc R U
C15A C 0.7858(2) 0.51564(16) 0.13260(15) 0.0203(5) Uani 1 1 d . .
C16A C 0.8389(3) 0.55897(18) 0.05865(16) 0.0276(6) Uani 1 1 d . .
H16B H 0.7950 0.5740 0.0108 0.033 Uiso 1 1 calc R U
C17A C 0.9580(3) 0.58024(18) 0.05560(16) 0.0303(6) Uani 1 1 d . .
H17B H 0.9952 0.6091 0.0060 0.036 Uiso 1 1 calc R U
C18A C 1.0200(2) 0.55741(17) 0.12824(16) 0.0253(6) Uani 1 1 d . .
H18B H 1.0997 0.5711 0.1283 0.030 Uiso 1 1 calc R U
C19A C 0.9625(2) 0.51449(16) 0.20007(15) 0.0201(5) Uani 1 1 d . .
H19B H 1.0051 0.4997 0.2484 0.024 Uiso 1 1 calc R U
C20A C 0.9548(2) 0.36614(15) 0.42407(14) 0.0167(5) Uani 1 1 d . .
C21A C 1.0444(2) 0.33312(17) 0.48779(16) 0.0248(6) Uani 1 1 d . .
H21D H 1.0067 0.2986 0.5377 0.037 Uiso 1 1 calc R U
H21E H 1.0811 0.3820 0.4961 0.037 Uiso 1 1 calc R U
H21F H 1.1044 0.2969 0.4716 0.037 Uiso 1 1 calc R U
S1M S 0.34130(6) 0.13650(4) 0.51503(4) 0.02101(15) Uani 1 1 d . .
F1M F 0.24742(18) 0.22020(10) 0.61014(10) 0.0420(5) Uani 1 1 d . .
F2M F 0.33031(14) 0.30491(9) 0.50219(10) 0.0290(4) Uani 1 1 d . .
F3M F 0.43990(18) 0.22429(12) 0.59947(14) 0.0668(7) Uani 1 1 d . .
O1M O 0.23111(16) 0.15633(13) 0.47108(11) 0.0283(4) Uani 1 1 d . .
O2M O 0.44779(19) 0.14989(14) 0.46541(16) 0.0490(6) Uani 1 1 d . .
O3M O 0.3435(2) 0.05771(12) 0.58479(12) 0.0379(5) Uani 1 1 d . .
C1M C 0.3406(2) 0.22534(17) 0.55891(17) 0.0253(6) Uani 1 1 d . .
S1N S 0.34086(6) 0.62190(4) 0.01804(4) 0.02041(14) Uani 1 1 d . .
F1N F 0.23771(14) 0.72452(10) 0.09261(9) 0.0285(4) Uani 1 1 d . .
F2N F 0.43002(14) 0.73345(10) 0.08070(10) 0.0332(4) Uani 1 1 d . .
F3N F 0.31831(14) 0.79446(10) -0.02308(9) 0.0334(4) Uani 1 1 d . .
O1N O 0.44628(18) 0.63209(14) -0.03345(14) 0.0384(5) Uani 1 1 d . .
O2N O 0.35226(18) 0.55375(12) 0.09646(12) 0.0325(5) Uani 1 1 d . .
O3N O 0.22931(16) 0.62609(13) -0.02232(11) 0.0302(5) Uani 1 1 d . .
C1N C 0.3313(2) 0.72336(16) 0.04343(15) 0.0194(5) Uani 1 1 d . .
S1O S 0.21792(6) 0.04223(4) 0.86654(4) 0.01976(14) Uani 1 1 d . .
F1O F 0.22031(16) 0.19412(10) 0.89273(10) 0.0368(4) Uani 1 1 d . .
F2O F 0.35181(16) 0.17762(11) 0.80543(13) 0.0549(6) Uani 1 1 d . .
F3O F 0.16586(17) 0.20527(11) 0.77258(10) 0.0466(5) Uani 1 1 d . .
O1O O 0.30001(16) 0.00801(11) 0.93278(11) 0.0268(4) Uani 1 1 d . .
O2O O 0.25083(19) 0.01889(13) 0.79503(12) 0.0377(5) Uani 1 1 d . .
O3O O 0.09358(17) 0.03727(13) 0.88790(13) 0.0374(5) Uani 1 1 d . .
C1O C 0.2397(2) 0.16046(17) 0.83207(17) 0.0268(6) Uani 1 1 d . .
S1P S 0.21234(6) 0.54610(4) 0.37119(4) 0.02003(14) Uani 1 1 d . .
F1P F 0.2946(2) 0.68426(13) 0.25935(11) 0.0604(6) Uani 1 1 d . .
F2P F 0.2141(2) 0.71101(11) 0.36336(12) 0.0544(6) Uani 1 1 d . .
F3P F 0.1029(2) 0.68914(14) 0.27369(14) 0.0772(7) Uani 1 1 d . .
O1P O 0.33314(16) 0.53095(13) 0.40003(11) 0.0302(5) Uani 1 1 d . .
O2P O 0.1864(2) 0.50505(14) 0.31247(13) 0.0437(6) Uani 1 1 d . .
O3P O 0.12315(18) 0.53981(13) 0.43392(13) 0.0385(5) Uani 1 1 d . .
C1P C 0.2053(3) 0.6636(2) 0.31391(18) 0.0366(7) Uani 1 1 d . .

loop_
_atom_site_aniso_label
_atom_site_aniso_U_11
_atom_site_aniso_U_22
_atom_site_aniso_U_33
_atom_site_aniso_U_23
_atom_site_aniso_U_13
_atom_site_aniso_U_12
Fe1 0.01169(17) 0.01359(17) 0.01165(17) -0.00436(13) -0.00148(13) -0.00069(14)
N1 0.0155(10) 0.0155(10) 0.0173(10) -0.0046(8) -0.0002(8) -0.0014(8)
N2 0.0156(10) 0.0187(10) 0.0153(10) -0.0050(8) -0.0038(8) -0.0003(9)
N3 0.0168(10) 0.0150(10) 0.0179(10) -0.0063(8) -0.0018(8) -0.0009(8)
N4 0.0154(10) 0.0175(10) 0.0160(10) -0.0088(8) -0.0016(8) -0.0010(8)
N5 0.0151(10) 0.0163(10) 0.0151(10) -0.0076(8) -0.0018(8) -0.0008(8)
N6 0.0176(11) 0.0159(10) 0.0156(10) -0.0057(8) 0.0002(8) -0.0013(8)
C1 0.0168(12) 0.0176(12) 0.0234(13) -0.0075(10) -0.0007(10) -0.0019(10)
C2 0.0207(14) 0.0220(13) 0.0326(16) -0.0065(12) 0.0032(11) -0.0054(11)
C3 0.0295(16) 0.0328(15) 0.0252(15) -0.0039(12) 0.0119(12) -0.0097(13)
C4 0.0317(16) 0.0312(15) 0.0170(13) -0.0037(11) 0.0026(11) -0.0040(13)
C5 0.0213(13) 0.0180(12) 0.0180(13) -0.0042(10) -0.0023(10) -0.0015(10)
C6 0.0227(13) 0.0266(13) 0.0121(12) -0.0052(10) -0.0009(10) -0.0050(11)
C7 0.0190(13) 0.0187(12) 0.0245(14) -0.0037(10) -0.0066(10) 0.0021(11)
C8 0.0231(13) 0.0142(11) 0.0243(14) -0.0050(10) -0.0047(11) 0.0036(10)
C9 0.0233(14) 0.0193(12) 0.0270(14) -0.0124(11) -0.0036(11) -0.0031(11)
C10 0.0225(13) 0.0186(12) 0.0223(13) -0.0094(10) 0.0021(10) -0.0006(11)
C11 0.0202(13) 0.0220(12) 0.0157(12) -0.0108(10) 0.0039(10) -0.0035(10)
C12 0.0125(12) 0.0223(12) 0.0236(13) -0.0083(11) 0.0008(10) -0.0056(10)
C13 0.0164(12) 0.0231(13) 0.0226(13) -0.0077(11) -0.0061(10) -0.0016(11)
C14 0.0195(12) 0.0137(11) 0.0170(12) -0.0028(9) 0.0024(10) -0.0043(10)
C15 0.0181(12) 0.0168(11) 0.0163(12) -0.0042(10) -0.0040(10) -0.0005(10)
C16 0.0204(13) 0.0193(12) 0.0227(13) -0.0067(10) -0.0052(10) 0.0002(11)
C17 0.0254(14) 0.0196(12) 0.0299(15) -0.0136(11) -0.0052(11) 0.0006(11)
C18 0.0248(14) 0.0250(13) 0.0293(15) -0.0161(12) 0.0039(11) 0.0018(12)
C19 0.0206(13) 0.0240(13) 0.0209(13) -0.0105(11) 0.0030(10) -0.0037(11)
C20 0.0180(13) 0.0214(12) 0.0192(13) -0.0064(10) -0.0013(10) 0.0006(11)
C21 0.0199(13) 0.0366(15) 0.0206(14) -0.0051(12) -0.0065(11) 0.0018(12)
Fe1A 0.01223(18) 0.01370(17) 0.01142(17) -0.00498(13) -0.00223(13) -0.00038(14)
N1A 0.0139(10) 0.0181(10) 0.0164(10) -0.0088(8) -0.0024(8) -0.0004(8)
N2A 0.0154(10) 0.0177(10) 0.0157(10) -0.0082(8) -0.0016(8) -0.0015(8)
N3A 0.0170(10) 0.0156(10) 0.0152(10) -0.0060(8) -0.0039(8) 0.0000(8)
N4A 0.0178(10) 0.0177(10) 0.0152(10) -0.0058(8) -0.0039(8) 0.0013(9)
N5A 0.0180(11) 0.0163(10) 0.0168(10) -0.0064(8) -0.0014(8) -0.0009(9)
N6A 0.0161(10) 0.0159(10) 0.0145(10) -0.0066(8) 0.0001(8) -0.0005(8)
C1A 0.0217(13) 0.0264(13) 0.0203(13) -0.0127(11) -0.0016(10) 0.0002(11)
C2A 0.0225(14) 0.0337(15) 0.0336(16) -0.0236(13) -0.0038(12) 0.0031(12)
C3A 0.0237(14) 0.0236(13) 0.0388(16) -0.0193(12) -0.0099(12) 0.0054(12)
C4A 0.0212(13) 0.0201(12) 0.0298(15) -0.0098(11) -0.0071(11) -0.0004(11)
C5A 0.0148(12) 0.0182(12) 0.0221(13) -0.0075(10) -0.0034(10) -0.0025(10)
C6A 0.0187(12) 0.0170(12) 0.0197(13) -0.0041(10) -0.0002(10) -0.0061(10)
C7A 0.0200(13) 0.0250(13) 0.0154(12) -0.0107(10) 0.0043(10) -0.0024(11)
C8A 0.0217(13) 0.0220(12) 0.0192(13) -0.0118(10) -0.0007(10) 0.0019(11)
C9A 0.0232(13) 0.0190(12) 0.0230(13) -0.0092(10) -0.0052(11) -0.0005(11)
C10A 0.0247(14) 0.0147(11) 0.0205(13) -0.0054(10) -0.0060(10) 0.0047(10)
C11A 0.0200(13) 0.0209(12) 0.0226(13) -0.0060(11) -0.0058(10) 0.0059(11)
C12A 0.0140(12) 0.0248(13) 0.0218(13) -0.0090(11) -0.0035(10) 0.0009(10)
C13A 0.0128(12) 0.0226(13) 0.0257(14) -0.0106(11) -0.0008(10) -0.0033(10)
C14A 0.0235(13) 0.0276(13) 0.0129(12) -0.0055(10) -0.0045(10) -0.0008(11)
C15A 0.0263(14) 0.0184(12) 0.0159(12) -0.0050(10) -0.0039(10) -0.0006(11)
C16A 0.0359(16) 0.0302(14) 0.0145(13) -0.0040(11) -0.0016(11) -0.0028(13)
C17A 0.0349(16) 0.0320(15) 0.0196(14) -0.0024(12) 0.0109(12) -0.0067(13)
C18A 0.0234(14) 0.0247(13) 0.0258(14) -0.0052(11) 0.0052(11) -0.0061(11)
C19A 0.0184(13) 0.0198(12) 0.0221(13) -0.0067(10) 0.0007(10) -0.0020(10)
C20A 0.0202(12) 0.0159(11) 0.0156(12) -0.0075(10) -0.0022(10) 0.0006(10)
C21A 0.0226(14) 0.0264(14) 0.0265(14) -0.0105(11) -0.0112(11) 0.0068(12)
S1M 0.0171(3) 0.0223(3) 0.0272(3) -0.0130(3) -0.0001(3) -0.0014(3)
F1M 0.0772(14) 0.0281(9) 0.0223(9) -0.0116(7) 0.0131(9) -0.0010(9)
F2M 0.0286(9) 0.0193(8) 0.0381(9) -0.0083(7) 0.0027(7) -0.0010(7)
F3M 0.0657(14) 0.0385(11) 0.1130(19) -0.0466(12) -0.0688(13) 0.0252(10)
O1M 0.0261(10) 0.0382(11) 0.0243(10) -0.0148(9) -0.0069(8) -0.0007(9)
O2M 0.0292(12) 0.0438(13) 0.0908(19) -0.0448(13) 0.0326(12) -0.0182(10)
O3M 0.0552(14) 0.0207(10) 0.0384(12) -0.0101(9) -0.0162(10) 0.0039(10)
C1M 0.0271(15) 0.0207(13) 0.0296(15) -0.0100(11) -0.0123(12) 0.0044(12)
S1N 0.0183(3) 0.0240(3) 0.0226(3) -0.0122(3) 0.0035(2) -0.0064(3)
F1N 0.0330(9) 0.0289(8) 0.0246(8) -0.0115(7) 0.0068(7) 0.0028(7)
F2N 0.0312(9) 0.0268(8) 0.0468(10) -0.0178(8) -0.0157(8) -0.0018(7)
F3N 0.0330(9) 0.0241(8) 0.0317(9) 0.0051(7) 0.0011(7) 0.0025(7)
O1N 0.0294(11) 0.0438(12) 0.0558(14) -0.0345(11) 0.0228(10) -0.0167(10)
O2N 0.0386(12) 0.0186(9) 0.0383(12) -0.0059(9) -0.0083(9) -0.0024(9)
O3N 0.0247(10) 0.0496(13) 0.0206(10) -0.0152(9) 0.0005(8) -0.0154(9)
C1N 0.0195(13) 0.0177(12) 0.0197(13) -0.0046(10) -0.0016(10) 0.0012(10)
S1O 0.0194(3) 0.0195(3) 0.0222(3) -0.0094(3) -0.0030(2) 0.0002(3)
F1O 0.0478(11) 0.0247(8) 0.0421(10) -0.0170(8) 0.0007(8) -0.0011(8)
F2O 0.0402(11) 0.0261(9) 0.0827(15) 0.0011(10) 0.0315(10) -0.0058(8)
F3O 0.0633(13) 0.0380(10) 0.0282(9) -0.0005(8) -0.0052(9) 0.0215(9)
O1O 0.0317(11) 0.0222(9) 0.0248(10) -0.0049(8) -0.0105(8) 0.0009(8)
O2O 0.0532(14) 0.0371(11) 0.0296(11) -0.0222(9) -0.0089(10) 0.0144(10)
O3O 0.0210(10) 0.0340(11) 0.0603(14) -0.0195(11) 0.0025(9) -0.0046(9)
C1O 0.0284(15) 0.0213(13) 0.0275(15) -0.0046(11) 0.0027(12) 0.0019(12)
S1P 0.0176(3) 0.0220(3) 0.0217(3) -0.0090(3) -0.0029(2) 0.0007(3)
F1P 0.0891(17) 0.0488(12) 0.0343(11) -0.0007(9) 0.0220(11) -0.0213(11)
F2P 0.0871(16) 0.0262(9) 0.0517(12) -0.0153(9) 0.0174(11) -0.0120(10)
F3P 0.0811(17) 0.0577(14) 0.0721(15) 0.0041(12) -0.0344(13) 0.0287(13)
O1P 0.0193(10) 0.0466(12) 0.0307(11) -0.0214(10) -0.0084(8) 0.0062(9)
O2P 0.0511(14) 0.0462(13) 0.0459(13) -0.0308(11) -0.0211(11) 0.0029(11)
O3P 0.0320(12) 0.0330(11) 0.0457(13) -0.0076(10) 0.0149(10) -0.0023(9)
C1P 0.050(2) 0.0304(16) 0.0260(16) -0.0043(13) 0.0028(14) -0.0030(15)

loop_
_atom_type_symbol
_atom_type_description
_atom_type_scat_dispersion_real
_atom_type_scat_dispersion_imag
_atom_type_scat_source
C C 0.0033 0.0016 'International Tables Vol C Tables 4.2.6.8 and 6.1.1.4'
H H 0.0000 0.0000 'International Tables Vol C Tables 4.2.6.8 and 6.1.1.4'
F F 0.0171 0.0103 'International Tables Vol C Tables 4.2.6.8 and 6.1.1.4'
Fe Fe 0.3463 0.8444 'International Tables Vol C Tables 4.2.6.8 and 6.1.1.4'
N N 0.0061 0.0033 'International Tables Vol C Tables 4.2.6.8 and 6.1.1.4'
O O 0.0106 0.0060 'International Tables Vol C Tables 4.2.6.8 and 6.1.1.4'
S S 0.1246 0.1234 'International Tables Vol C Tables 4.2.6.8 and 6.1.1.4'

loop_
_geom_angle_atom_site_label_1
_geom_angle_atom_site_label_2
_geom_angle_atom_site_label_3
_geom_angle
N6 Fe1 N1 95.71(9)
N6 Fe1 N5 87.80(8)
N1 Fe1 N5 95.67(8)
N6 Fe1 N2 177.80(8)
N1 Fe1 N2 83.21(9)
N5 Fe1 N2 94.21(8)
N6 Fe1 N4 95.28(9)
N1 Fe1 N4 168.88(8)
N5 Fe1 N4 83.04(8)
N2 Fe1 N4 85.87(9)
N6 Fe1 N3 92.58(8)
N1 Fe1 N3 95.59(8)
N5 Fe1 N3 168.64(8)
N2 Fe1 N3 85.63(8)
N4 Fe1 N3 85.61(8)
C1 N1 C5 117.3(2)
C1 N1 Fe1 128.78(17)
C5 N1 Fe1 113.87(17)
C13 N2 C6 111.96(19)
C13 N2 C7 110.21(19)
C6 N2 C7 110.51(19)
C13 N2 Fe1 106.95(14)
C6 N2 Fe1 106.47(14)
C7 N2 Fe1 110.63(14)
C8 N3 C9 108.57(19)
C8 N3 C10 110.13(18)
C9 N3 C10 109.21(19)
C8 N3 Fe1 104.74(14)
C9 N3 Fe1 115.92(15)
C10 N3 Fe1 108.14(14)
C11 N4 C14 112.63(18)
C11 N4 C12 110.98(18)
C14 N4 C12 110.12(18)
C11 N4 Fe1 106.63(15)
C14 N4 Fe1 106.19(14)
C12 N4 Fe1 110.11(14)
C19 N5 C15 117.6(2)
C19 N5 Fe1 129.58(17)
C15 N5 Fe1 112.85(15)
C20 N6 Fe1 178.7(2)
N1 C1 C2 123.0(2)
N1 C1 H1A 118.5
C2 C1 H1A 118.5
C1 C2 C3 118.9(3)
C1 C2 H2A 120.5
C3 C2 H2A 120.5
C4 C3 C2 118.5(3)
C4 C3 H3A 120.7
C2 C3 H3A 120.7
C5 C4 C3 120.1(3)
C5 C4 H4A 120.0
C3 C4 H4A 120.0
N1 C5 C4 122.1(2)
N1 C5 C6 114.2(2)
C4 C5 C6 123.6(2)
N2 C6 C5 109.36(19)
N2 C6 H6A 109.8
C5 C6 H6A 109.8
N2 C6 H6B 109.8
C5 C6 H6B 109.8
H6A C6 H6B 108.2
N2 C7 C8 110.39(19)
N2 C7 H7A 109.6
C8 C7 H7A 109.6
N2 C7 H7B 109.6
C8 C7 H7B 109.6
H7A C7 H7B 108.1
N3 C8 C7 109.5(2)
N3 C8 H8A 109.8
C7 C8 H8A 109.8
N3 C8 H8B 109.8
C7 C8 H8B 109.8
H8A C8 H8B 108.2
N3 C9 H9A 109.5
N3 C9 H9B 109.5
H9A C9 H9B 109.5
N3 C9 H9C 109.5
H9A C9 H9C 109.5
H9B C9 H9C 109.5
N3 C10 C11 110.70(18)
N3 C10 H10A 109.5
C11 C10 H10A 109.5
N3 C10 H10B 109.5
C11 C10 H10B 109.5
H10A C10 H10B 108.1
N4 C11 C10 108.27(19)
N4 C11 H11A 110.0
C10 C11 H11A 110.0
N4 C11 H11B 110.0
C10 C11 H11B 110.0
H11A C11 H11B 108.4
N4 C12 C13 110.52(19)
N4 C12 H12A 109.5
C13 C12 H12A 109.5
N4 C12 H12B 109.5
C13 C12 H12B 109.5
H12A C12 H12B 108.1
N2 C13 C12 108.78(19)
N2 C13 H13A 109.9
C12 C13 H13A 109.9
N2 C13 H13B 109.9
C12 C13 H13B 109.9
H13A C13 H13B 108.3
N4 C14 C15 108.15(19)
N4 C14 H14A 110.1
C15 C14 H14A 110.1
N4 C14 H14B 110.1
C15 C14 H14B 110.1
H14A C14 H14B 108.4
N5 C15 C16 122.8(2)
N5 C15 C14 114.6(2)
C16 C15 C14 122.6(2)
C15 C16 C17 118.6(2)
C15 C16 H16A 120.7
C17 C16 H16A 120.7
C18 C17 C16 119.0(2)
C18 C17 H17A 120.5
C16 C17 H17A 120.5
C17 C18 C19 119.3(2)
C17 C18 H18A 120.4
C19 C18 H18A 120.4
N5 C19 C18 122.7(2)
N5 C19 H19A 118.7
C18 C19 H19A 118.7
N6 C20 C21 179.6(3)
C20 C21 H21A 109.5
C20 C21 H21B 109.5
H21A C21 H21B 109.5
C20 C21 H21C 109.5
H21A C21 H21C 109.5
H21B C21 H21C 109.5
N6A Fe1A N5A 96.63(9)
N6A Fe1A N1A 87.57(8)
N5A Fe1A N1A 95.10(8)
N6A Fe1A N2A 93.44(9)
N5A Fe1A N2A 169.69(8)
N1A Fe1A N2A 83.13(8)
N6A Fe1A N4A 177.45(8)
N5A Fe1A N4A 83.73(9)
N1A Fe1A N4A 94.92(8)
N2A Fe1A N4A 86.30(9)
N6A Fe1A N3A 91.80(8)
N5A Fe1A N3A 95.69(8)
N1A Fe1A N3A 169.20(8)
N2A Fe1A N3A 86.15(8)
N4A Fe1A N3A 85.65(8)
C1A N1A C5A 117.4(2)
C1A N1A Fe1A 130.02(18)
C5A N1A Fe1A 112.56(16)
C6A N2A C7A 112.17(18)
C6A N2A C13A 110.42(18)
C7A N2A C13A 111.29(18)
C6A N2A Fe1A 106.76(14)
C7A N2A Fe1A 106.37(15)
C13A N2A Fe1A 109.63(14)
C10A N3A C9A 108.25(19)
C10A N3A C8A 109.86(18)
C9A N3A C8A 109.46(18)
C10A N3A Fe1A 105.19(14)
C9A N3A Fe1A 115.65(15)
C8A N3A Fe1A 108.28(14)
C12A N4A C14A 112.51(19)
C12A N4A C11A 110.30(19)
C14A N4A C11A 110.67(19)
C12A N4A Fe1A 106.28(14)
C14A N4A Fe1A 106.62(14)
C11A N4A Fe1A 110.31(14)
C19A N5A C15A 117.4(2)
C19A N5A Fe1A 128.70(17)
C15A N5A Fe1A 113.89(17)
C20A N6A Fe1A 174.9(2)
N1A C1A C2A 123.0(3)
N1A C1A H1 118.5
C2A C1A H1 118.5
C3A C2A C1A 119.1(2)
C3A C2A H2 120.4
C1A C2A H2 120.4
C2A C3A C4A 119.1(2)
C2A C3A H3 120.4
C4A C3A H3 120.4
C5A C4A C3A 118.9(3)
C5A C4A H4 120.5
C3A C4A H4 120.5
N1A C5A C4A 122.4(2)
N1A C5A C6A 115.0(2)
C4A C5A C6A 122.6(2)
N2A C6A C5A 108.58(19)
N2A C6A H5 110.0
C5A C6A H5 110.0
N2A C6A H6 110.0
C5A C6A H6 110.0
H5 C6A H6 108.4
N2A C7A C8A 108.74(19)
N2A C7A H7 109.9
C8A C7A H7 109.9
N2A C7A H8 109.9
C8A C7A H8 109.9
H7 C7A H8 108.3
N3A C8A C7A 110.60(18)
N3A C8A H9 109.5
C7A C8A H9 109.5
N3A C8A H10 109.5
C7A C8A H10 109.5
H9 C8A H10 108.1
N3A C9A H11 109.5
N3A C9A H12 109.5
H11 C9A H12 109.5
N3A C9A H13 109.5
H11 C9A H13 109.5
H12 C9A H13 109.5
N3A C10A C11A 109.3(2)
N3A C10A H10C 109.8
C11A C10A H10C 109.8
N3A C10A H10D 109.8
C11A C10A H10D 109.8
H10C C10A H10D 108.3
N4A C11A C10A 110.20(19)
N4A C11A H11C 109.6
C10A C11A H11C 109.6
N4A C11A H11D 109.6
C10A C11A H11D 109.6
H11C C11A H11D 108.1
N4A C12A C13A 108.70(19)
N4A C12A H12C 109.9
C13A C12A H12C 109.9
N4A C12A H12D 109.9
C13A C12A H12D 109.9
H12C C12A H12D 108.3
N2A C13A C12A 110.64(19)
N2A C13A H13C 109.5
C12A C13A H13C 109.5
N2A C13A H13D 109.5
C12A C13A H13D 109.5
H13C C13A H13D 108.1
N4A C14A C15A 109.79(19)
N4A C14A H14C 109.7
C15A C14A H14C 109.7
N4A C14A H14D 109.7
C15A C14A H14D 109.7
H14C C14A H14D 108.2
N5A C15A C16A 121.9(2)
N5A C15A C14A 114.5(2)
C16A C15A C14A 123.5(2)
C15A C16A C17A 119.9(2)
C15A C16A H16B 120.1
C17A C16A H16B 120.1
C18A C17A C16A 118.3(2)
C18A C17A H17B 120.9
C16A C17A H17B 120.9
C19A C18A C17A 119.3(3)
C19A C18A H18B 120.4
C17A C18A H18B 120.4
N5A C19A C18A 123.2(2)
N5A C19A H19B 118.4
C18A C19A H19B 118.4
N6A C20A C21A 178.6(3)
C20A C21A H21D 109.5
C20A C21A H21E 109.5
H21D C21A H21E 109.5
C20A C21A H21F 109.5
H21D C21A H21F 109.5
H21E C21A H21F 109.5
O1M S1M O3M 114.91(12)
O1M S1M O2M 115.29(14)
O3M S1M O2M 115.47(14)
O1M S1M C1M 101.51(11)
O3M S1M C1M 103.88(13)
O2M S1M C1M 103.07(13)
F3M C1M F2M 106.2(2)
F3M C1M F1M 108.1(2)
F2M C1M F1M 106.5(2)
F3M C1M S1M 112.90(17)
F2M C1M S1M 112.22(18)
F1M C1M S1M 110.66(19)
O3N S1N O2N 115.05(12)
O3N S1N O1N 115.47(13)
O2N S1N O1N 114.96(13)
O3N S1N C1N 102.40(11)
O2N S1N C1N 103.37(12)
O1N S1N C1N 102.95(12)
F3N C1N F1N 107.43(19)
F3N C1N F2N 106.6(2)
F1N C1N F2N 108.0(2)
F3N C1N S1N 111.58(17)
F1N C1N S1N 111.02(17)
F2N C1N S1N 112.05(16)
O3O S1O O1O 116.12(13)
O3O S1O O2O 115.14(13)
O1O S1O O2O 114.30(12)
O3O S1O C1O 103.01(12)
O1O S1O C1O 103.15(12)
O2O S1O C1O 102.45(13)
F3O C1O F2O 108.2(2)
F3O C1O F1O 106.5(2)
F2O C1O F1O 107.0(2)
F3O C1O S1O 112.4(2)
F2O C1O S1O 111.03(17)
F1O C1O S1O 111.48(19)
O2P S1P O1P 114.75(12)
O2P S1P O3P 115.96(14)
O1P S1P O3P 114.33(12)
O2P S1P C1P 104.39(14)
O1P S1P C1P 102.54(14)
O3P S1P C1P 102.38(13)
F3P C1P F2P 107.6(3)
F3P C1P F1P 107.7(3)
F2P C1P F1P 107.7(3)
F3P C1P S1P 111.8(2)
F2P C1P S1P 110.9(2)
F1P C1P S1P 110.9(2)

loop_
_geom_bond_atom_site_label_1
_geom_bond_atom_site_label_2
_geom_bond_distance
Fe1 N6 1.929(2)
Fe1 N1 1.970(2)
Fe1 N5 1.988(2)
Fe1 N2 1.992(2)
Fe1 N4 1.994(2)
Fe1 N3 2.047(2)
N1 C1 1.355(3)
N1 C5 1.358(3)
N2 C13 1.485(3)
N2 C6 1.488(3)
N2 C7 1.502(3)
N3 C8 1.487(3)
N3 C9 1.488(3)
N3 C10 1.506(3)
N4 C11 1.484(3)
N4 C14 1.485(3)
N4 C12 1.514(3)
N5 C19 1.346(3)
N5 C15 1.356(3)
N6 C20 1.138(3)
C1 C2 1.377(4)
C1 H1A 0.9300
C2 C3 1.387(4)
C2 H2A 0.9300
C3 C4 1.379(4)
C3 H3A 0.9300
C4 C5 1.375(4)
C4 H4A 0.9300
C5 C6 1.496(3)
C6 H6A 0.9700
C6 H6B 0.9700
C7 C8 1.517(3)
C7 H7A 0.9700
C7 H7B 0.9700
C8 H8A 0.9700
C8 H8B 0.9700
C9 H9A 0.9600
C9 H9B 0.9600
C9 H9C 0.9600
C10 C11 1.514(3)
C10 H10A 0.9700
C10 H10B 0.9700
C11 H11A 0.9700
C11 H11B 0.9700
C12 C13 1.523(3)
C12 H12A 0.9700
C12 H12B 0.9700
C13 H13A 0.9700
C13 H13B 0.9700
C14 C15 1.505(3)
C14 H14A 0.9700
C14 H14B 0.9700
C15 C16 1.386(3)
C16 C17 1.395(3)
C16 H16A 0.9300
C17 C18 1.376(4)
C17 H17A 0.9300
C18 C19 1.389(3)
C18 H18A 0.9300
C19 H19A 0.9300
C20 C21 1.454(3)
C21 H21A 0.9600
C21 H21B 0.9600
C21 H21C 0.9600
Fe1A N6A 1.923(2)
Fe1A N5A 1.960(2)
Fe1A N1A 1.985(2)
Fe1A N2A 1.989(2)
Fe1A N4A 1.995(2)
Fe1A N3A 2.040(2)
N1A C1A 1.342(3)
N1A C5A 1.364(3)
N2A C6A 1.481(3)
N2A C7A 1.492(3)
N2A C13A 1.519(3)
N3A C10A 1.485(3)
N3A C9A 1.488(3)
N3A C8A 1.510(3)
N4A C12A 1.486(3)
N4A C14A 1.490(3)
N4A C11A 1.507(3)
N5A C19A 1.353(3)
N5A C15A 1.362(3)
N6A C20A 1.142(3)
C1A C2A 1.391(3)
C1A H1 0.9300
C2A C3A 1.372(4)
C2A H2 0.9300
C3A C4A 1.389(4)
C3A H3 0.9300
C4A C5A 1.388(3)
C4A H4 0.9300
C5A C6A 1.504(3)
C6A H5 0.9700
C6A H6 0.9700
C7A C8A 1.517(3)
C7A H7 0.9700
C7A H8 0.9700
C8A H9 0.9700
C8A H10 0.9700
C9A H11 0.9600
C9A H12 0.9600
C9A H13 0.9600
C10A C11A 1.512(3)
C10A H10C 0.9700
C10A H10D 0.9700
C11A H11C 0.9700
C11A H11D 0.9700
C12A C13A 1.522(3)
C12A H12C 0.9700
C12A H12D 0.9700
C13A H13C 0.9700
C13A H13D 0.9700
C14A C15A 1.496(4)
C14A H14C 0.9700
C14A H14D 0.9700
C15A C16A 1.377(4)
C16A C17A 1.389(4)
C16A H16B 0.9300
C17A C18A 1.385(4)
C17A H17B 0.9300
C18A C19A 1.370(4)
C18A H18B 0.9300
C19A H19B 0.9300
C20A C21A 1.457(3)
C21A H21D 0.9600
C21A H21E 0.9600
C21A H21F 0.9600
S1M O1M 1.4316(19)
S1M O3M 1.432(2)
S1M O2M 1.434(2)
S1M C1M 1.826(3)
F1M C1M 1.339(3)
F2M C1M 1.331(3)
F3M C1M 1.328(3)
S1N O3N 1.4350(19)
S1N O2N 1.440(2)
S1N O1N 1.443(2)
S1N C1N 1.821(3)
F1N C1N 1.335(3)
F2N C1N 1.339(3)
F3N C1N 1.332(3)
S1O O3O 1.429(2)
S1O O1O 1.4319(18)
S1O O2O 1.444(2)
S1O C1O 1.820(3)
F1O C1O 1.341(3)
F2O C1O 1.335(3)
F3O C1O 1.325(3)
S1P O2P 1.429(2)
S1P O1P 1.4334(19)
S1P O3P 1.438(2)
S1P C1P 1.816(3)
F1P C1P 1.334(4)
F2P C1P 1.332(3)
F3P C1P 1.330(4)

loop_
_geom_torsion_atom_site_label_1
_geom_torsion_atom_site_label_2
_geom_torsion_atom_site_label_3
_geom_torsion_atom_site_label_4
_geom_torsion
C5 N1 C1 C2 0.7(3)
Fe1 N1 C1 C2 179.15(18)
N1 C1 C2 C3 -0.2(4)
C1 C2 C3 C4 -0.4(4)
C2 C3 C4 C5 0.5(4)
C1 N1 C5 C4 -0.6(3)
Fe1 N1 C5 C4 -179.3(2)
C1 N1 C5 C6 -177.7(2)
Fe1 N1 C5 C6 3.6(3)
C3 C4 C5 N1 0.0(4)
C3 C4 C5 C6 176.9(2)
C13 N2 C6 C5 154.57(19)
C7 N2 C6 C5 -82.2(2)
Fe1 N2 C6 C5 38.0(2)
N1 C5 C6 N2 -28.2(3)
C4 C5 C6 N2 154.8(2)
C13 N2 C7 C8 -137.0(2)
C6 N2 C7 C8 98.7(2)
Fe1 N2 C7 C8 -19.0(2)
C9 N3 C8 C7 -170.1(2)
C10 N3 C8 C7 70.4(2)
Fe1 N3 C8 C7 -45.7(2)
N2 C7 C8 N3 43.8(3)
C8 N3 C10 C11 -136.3(2)
C9 N3 C10 C11 104.6(2)
Fe1 N3 C10 C11 -22.4(2)
C14 N4 C11 C10 -163.26(19)
C12 N4 C11 C10 72.7(2)
Fe1 N4 C11 C10 -47.2(2)
N3 C10 C11 N4 46.4(3)
C11 N4 C12 C13 -134.5(2)
C14 N4 C12 C13 100.0(2)
Fe1 N4 C12 C13 -16.7(2)
C6 N2 C13 C12 -161.09(19)
C7 N2 C13 C12 75.5(2)
Fe1 N2 C13 C12 -44.8(2)
N4 C12 C13 N2 40.7(3)
C11 N4 C14 C15 157.48(19)
C12 N4 C14 C15 -78.1(2)
Fe1 N4 C14 C15 41.1(2)
C19 N5 C15 C16 4.2(3)
Fe1 N5 C15 C16 -174.42(18)
C19 N5 C15 C14 -175.5(2)
Fe1 N5 C15 C14 5.9(2)
N4 C14 C15 N5 -31.8(3)
N4 C14 C15 C16 148.5(2)
N5 C15 C16 C17 -3.3(4)
C14 C15 C16 C17 176.3(2)
C15 C16 C17 C18 0.2(4)
C16 C17 C18 C19 1.9(4)
C15 N5 C19 C18 -1.9(3)
Fe1 N5 C19 C18 176.37(18)
C17 C18 C19 N5 -1.0(4)
C5A N1A C1A C2A 1.3(3)
Fe1A N1A C1A C2A -179.00(18)
N1A C1A C2A C3A -0.1(4)
C1A C2A C3A C4A -0.3(4)
C2A C3A C4A C5A -0.4(4)
C1A N1A C5A C4A -2.0(3)
Fe1A N1A C5A C4A 178.22(18)
C1A N1A C5A C6A 177.4(2)
Fe1A N1A C5A C6A -2.4(2)
C3A C4A C5A N1A 1.6(4)
C3A C4A C5A C6A -177.8(2)
C7A N2A C6A C5A -155.46(19)
C13A N2A C6A C5A 79.8(2)
Fe1A N2A C6A C5A -39.3(2)
N1A C5A C6A N2A 28.1(3)
C4A C5A C6A N2A -152.5(2)
C6A N2A C7A C8A 162.83(19)
C13A N2A C7A C8A -72.9(2)
Fe1A N2A C7A C8A 46.4(2)
C10A N3A C8A C7A 135.9(2)
C9A N3A C8A C7A -105.4(2)
Fe1A N3A C8A C7A 21.5(2)
N2A C7A C8A N3A -45.3(3)
C9A N3A C10A C11A 169.80(19)
C8A N3A C10A C11A -70.7(2)
Fe1A N3A C10A C11A 45.6(2)
C12A N4A C11A C10A 137.8(2)
C14A N4A C11A C10A -97.0(2)
Fe1A N4A C11A C10A 20.7(2)
N3A C10A C11A N4A -44.7(3)
C14A N4A C12A C13A 161.84(19)
C11A N4A C12A C13A -74.1(2)
Fe1A N4A C12A C13A 45.5(2)
C6A N2A C13A C12A -100.4(2)
C7A N2A C13A C12A 134.3(2)
Fe1A N2A C13A C12A 16.9(2)
N4A C12A C13A N2A -41.5(2)
C12A N4A C14A C15A -152.0(2)
C11A N4A C14A C15A 84.1(2)
Fe1A N4A C14A C15A -35.9(2)
C19A N5A C15A C16A 0.5(3)
Fe1A N5A C15A C16A -179.5(2)
C19A N5A C15A C14A 176.9(2)
Fe1A N5A C15A C14A -3.1(3)
N4A C14A C15A N5A 26.5(3)
N4A C14A C15A C16A -157.2(2)
N5A C15A C16A C17A 0.1(4)
C14A C15A C16A C17A -176.0(2)
C15A C16A C17A C18A -0.5(4)
C16A C17A C18A C19A 0.4(4)
C15A N5A C19A C18A -0.6(3)
Fe1A N5A C19A C18A 179.31(18)
C17A C18A C19A N5A 0.2(4)
O1M S1M C1M F3M -176.1(2)
O3M S1M C1M F3M 64.4(2)
O2M S1M C1M F3M -56.4(3)
O1M S1M C1M F2M -56.2(2)
O3M S1M C1M F2M -175.70(18)
O2M S1M C1M F2M 63.5(2)
O1M S1M C1M F1M 62.6(2)
O3M S1M C1M F1M -56.9(2)
O2M S1M C1M F1M -177.70(19)
O3N S1N C1N F3N -59.17(19)
O2N S1N C1N F3N -179.03(17)
O1N S1N C1N F3N 61.0(2)
O3N S1N C1N F1N 60.64(19)
O2N S1N C1N F1N -59.22(19)
O1N S1N C1N F1N -179.20(17)
O3N S1N C1N F2N -178.57(17)
O2N S1N C1N F2N 61.6(2)
O1N S1N C1N F2N -58.4(2)
O3O S1O C1O F3O -55.5(2)
O1O S1O C1O F3O -176.69(18)
O2O S1O C1O F3O 64.3(2)
O3O S1O C1O F2O -176.8(2)
O1O S1O C1O F2O 62.0(2)
O2O S1O C1O F2O -57.0(2)
O3O S1O C1O F1O 64.0(2)
O1O S1O C1O F1O -57.2(2)
O2O S1O C1O F1O -176.16(18)
O2P S1P C1P F3P 52.7(3)
O1P S1P C1P F3P 172.7(2)
O3P S1P C1P F3P -68.6(2)
O2P S1P C1P F2P 172.7(2)
O1P S1P C1P F2P -67.3(2)
O3P S1P C1P F2P 51.5(3)
O2P S1P C1P F1P -67.6(3)
O1P S1P C1P F1P 52.4(2)
O3P S1P C1P F1P 171.2(2)
